data_4516055
loop_
_publ_author_name
'Hu, Xing-Mei'
'Zhou, Bei'
'Yang, Chang-Long'
'Lin, Jun'
'Yan, Sheng-Jiao'

_publ_section_title
;
 Site-Selective Reaction of Enaminones and Enamine Esters for the
 Synthesis of Novel Diverse Morphan Derivatives.
;
_journal_issue 6
_journal_name_full 'ACS omega'
_journal_page_first 5994
_journal_page_last 6005
_journal_paper_doi 10.1021/acsomega.8b00726
_journal_volume 3
_journal_year 2018
_chemical_formula_sum 'C14 H21 N O5'
_chemical_formula_weight 283.32
_space_group_crystal_system monoclinic
_space_group_IT_number 14
_space_group_name_Hall '-P 2yn'
_space_group_name_H-M_alt 'P 1 21/n 1'
_atom_sites_solution_hydrogens mixed
_audit_creation_method SHELXL-2014
_cell_angle_alpha 90
_cell_angle_beta 97.405(3)
_cell_angle_gamma 90
_cell_formula_units_Z 4
_cell_length_a 10.275(2)
_cell_length_b 9.5886(18)
_cell_length_c 14.718(3)
_cell_measurement_reflns_used 1420
_cell_measurement_temperature 293(2)
_cell_measurement_theta_max 22.7832
_cell_measurement_theta_min 2.2855
_cell_volume 1438.0(5)
_computing_cell_refinement 'Bruker SMART'
_computing_data_collection 'Bruker SMART'
_computing_data_reduction 'Bruker SAINT'
_computing_molecular_graphics 'SHELXL-2014 (Sheldrick, 2014)'
_computing_publication_material 'SHELXL-2014 (Sheldrick, 2014)'
_computing_structure_refinement 'SHELXL-2014 (Sheldrick, 2014)'
_computing_structure_solution 'SHELXL-2014 (Sheldrick, 2014)'
_diffrn_ambient_temperature 293(2)
_diffrn_measured_fraction_theta_full 0.973
_diffrn_measured_fraction_theta_max 1.000
_diffrn_measurement_device_type 'CCD area detector'
_diffrn_measurement_method '\w scan'
_diffrn_radiation_type MoK\a
_diffrn_radiation_wavelength 0.71073
_diffrn_reflns_av_R_equivalents 0.0396
_diffrn_reflns_av_unetI/netI 0.0448
_diffrn_reflns_Laue_measured_fraction_full 0.973
_diffrn_reflns_Laue_measured_fraction_max 1.000
_diffrn_reflns_limit_h_max 12
_diffrn_reflns_limit_h_min -12
_diffrn_reflns_limit_k_max 7
_diffrn_reflns_limit_k_min -11
_diffrn_reflns_limit_l_max 17
_diffrn_reflns_limit_l_min -17
_diffrn_reflns_number 7820
_diffrn_reflns_point_group_measured_fraction_full 0.973
_diffrn_reflns_point_group_measured_fraction_max 1.000
_diffrn_reflns_theta_full 25.242
_diffrn_reflns_theta_max 24.999
_diffrn_reflns_theta_min 2.285
_diffrn_source 'sealed tube'
_diffrn_standards_decay_% 1
_diffrn_standards_interval_count 60
_diffrn_standards_number 1
_exptl_absorpt_coefficient_mu 0.099
_exptl_absorpt_correction_T_max 0.977
_exptl_absorpt_correction_T_min 0.970
_exptl_absorpt_correction_type multi-scan
_exptl_absorpt_process_details sadabs
_exptl_crystal_colour COLOURLESS
_exptl_crystal_density_diffrn 1.309
_exptl_crystal_description BLOCK
_exptl_crystal_F_000 608
_exptl_crystal_size_max 0.320
_exptl_crystal_size_mid 0.260
_exptl_crystal_size_min 0.230
_refine_diff_density_max 0.188
_refine_diff_density_min -0.236
_refine_diff_density_rms 0.046
_refine_ls_extinction_method none
_refine_ls_goodness_of_fit_ref 1.035
_refine_ls_hydrogen_treatment constr
_refine_ls_matrix_type full
_refine_ls_number_parameters 187
_refine_ls_number_reflns 2536
_refine_ls_number_restraints 0
_refine_ls_restrained_S_all 1.035
_refine_ls_R_factor_all 0.0746
_refine_ls_R_factor_gt 0.0450
_refine_ls_shift/su_max 0.000
_refine_ls_shift/su_mean 0.000
_refine_ls_structure_factor_coef Fsqd
_refine_ls_weighting_details 'w=1/[\s^2^(Fo^2^)+(0.0677P)^2^] where P=(Fo^2^+2Fc^2^)/3'
_refine_ls_weighting_scheme calc
_refine_ls_wR_factor_gt 0.1147
_refine_ls_wR_factor_ref 0.1290
_reflns_Friedel_coverage 0.000
_reflns_number_gt 1697
_reflns_number_total 2536
_reflns_threshold_expression 'I > 2\s(I)'
_cod_data_source_file ao8b00726_si_004.cif
_cod_data_source_block 1
_cod_original_sg_symbol_H-M 'P 21/n'
_cod_database_code 4516055
_shelx_space_group_comment
;
The symmetry employed for this shelxl refinement is uniquely defined
by the following loop, which should always be used as a source of
symmetry information in preference to the above space-group names.
They are only intended as comments.
;
_shelx_estimated_absorpt_t_min 0.969
_shelx_estimated_absorpt_t_max 0.978
_shelxl_version_number 2014-3

loop_
_space_group_symop_operation_xyz
'x, y, z'
'-x+1/2, y+1/2, -z+1/2'
'-x, -y, -z'
'x-1/2, -y-1/2, z-1/2'

loop_
_atom_site_label
_atom_site_type_symbol
_atom_site_fract_x
_atom_site_fract_y
_atom_site_fract_z
_atom_site_U_iso_or_equiv
_atom_site_adp_type
_atom_site_occupancy
_atom_site_site_symmetry_order
_atom_site_calc_flag
_atom_site_refinement_flags_posn
_atom_site_refinement_flags_adp
O1 O 0.00832(14) 0.35621(17) 0.23890(9) 0.0493(4) Uani 1 1 d . .
H1 H -0.0525 0.3042 0.2470 0.074 Uiso 1 1 calc R U
O2 O 0.41018(13) 0.41115(16) 0.11895(10) 0.0490(4) Uani 1 1 d . .
O3 O 0.38077(13) 0.21344(16) 0.02520(9) 0.0471(4) Uani 1 1 d . .
O4 O -0.16307(15) 0.15594(18) 0.19451(11) 0.0613(5) Uani 1 1 d . .
N1 N 0.11243(15) 0.29517(17) -0.02025(10) 0.0368(4) Uani 1 1 d . .
H1A H 0.1324 0.2821 -0.0746 0.044 Uiso 1 1 calc R U
C1 C 0.06973(18) 0.3070(2) 0.16261(12) 0.0347(5) Uani 1 1 d . .
C2 C 0.17856(19) 0.2065(2) 0.19467(13) 0.0392(5) Uani 1 1 d . .
H2 H 0.1656 0.1433 0.2405 0.047 Uiso 1 1 calc R U
C3 C 0.29204(19) 0.2037(2) 0.16082(13) 0.0391(5) Uani 1 1 d . .
H3 H 0.3548 0.1386 0.1841 0.047 Uiso 1 1 calc R U
C4 C 0.32403(18) 0.3005(2) 0.08666(13) 0.0373(5) Uani 1 1 d . .
C5 C 0.20100(18) 0.3802(2) 0.04321(13) 0.0360(5) Uani 1 1 d . .
H5 H 0.2295 0.4605 0.0096 0.043 Uiso 1 1 calc R U
C6 C 0.12670(19) 0.4336(2) 0.11873(13) 0.0371(5) Uani 1 1 d . .
H6A H 0.0568 0.4959 0.0936 0.045 Uiso 1 1 calc R U
H6B H 0.1854 0.4843 0.1640 0.045 Uiso 1 1 calc R U
C7 C -0.02777(18) 0.2377(2) 0.09041(13) 0.0340(5) Uani 1 1 d . .
C8 C -0.14061(19) 0.1667(2) 0.11317(15) 0.0422(5) Uani 1 1 d . .
C9 C -0.2344(2) 0.1008(3) 0.03822(16) 0.0545(6) Uani 1 1 d . .
H9A H -0.3233 0.1109 0.0531 0.065 Uiso 1 1 calc R U
H9B H -0.2155 0.0019 0.0357 0.065 Uiso 1 1 calc R U
C10 C -0.2266(2) 0.1650(3) -0.05552(15) 0.0521(6) Uani 1 1 d . .
H10A H -0.2792 0.1107 -0.1023 0.062 Uiso 1 1 calc R U
H10B H -0.2613 0.2592 -0.0572 0.062 Uiso 1 1 calc R U
C11 C -0.08481(19) 0.1678(2) -0.07489(14) 0.0440(6) Uani 1 1 d . .
H11A H -0.0548 0.0731 -0.0826 0.053 Uiso 1 1 calc R U
H11B H -0.0794 0.2179 -0.1315 0.053 Uiso 1 1 calc R U
C12 C 0.00203(18) 0.2365(2) 0.00140(13) 0.0330(5) Uani 1 1 d . .
C13 C 0.5337(2) 0.3705(3) 0.16755(17) 0.0665(8) Uani 1 1 d . .
H13A H 0.5813 0.3163 0.1280 0.100 Uiso 1 1 calc R U
H13B H 0.5193 0.3155 0.2199 0.100 Uiso 1 1 calc R U
H13C H 0.5834 0.4521 0.1875 0.100 Uiso 1 1 calc R U
C14 C 0.4243(2) 0.2806(3) -0.05241(16) 0.0686(8) Uani 1 1 d . .
H14A H 0.3496 0.3125 -0.0930 0.103 Uiso 1 1 calc R U
H14B H 0.4734 0.2156 -0.0841 0.103 Uiso 1 1 calc R U
H14C H 0.4789 0.3587 -0.0322 0.103 Uiso 1 1 calc R U
O5 O 0.64353(17) 0.0973(2) 0.30380(11) 0.0653(5) Uani 1 1 d G .
H5A H 0.5947 0.0298 0.2833 0.098 Uiso 1 1 d G U
H5B H 0.6946 0.1099 0.2635 0.098 Uiso 1 1 d G U

loop_
_atom_site_aniso_label
_atom_site_aniso_U_11
_atom_site_aniso_U_22
_atom_site_aniso_U_33
_atom_site_aniso_U_23
_atom_site_aniso_U_13
_atom_site_aniso_U_12
O1 0.0498(10) 0.0646(12) 0.0366(8) -0.0055(8) 0.0170(7) 0.0033(8)
O2 0.0362(8) 0.0497(10) 0.0593(9) -0.0009(8) -0.0011(7) -0.0087(7)
O3 0.0411(8) 0.0570(11) 0.0453(8) -0.0028(8) 0.0130(7) 0.0075(7)
O4 0.0528(10) 0.0793(13) 0.0556(10) 0.0152(9) 0.0219(8) -0.0102(9)
N1 0.0333(9) 0.0472(11) 0.0308(8) -0.0025(8) 0.0079(7) 0.0026(8)
C1 0.0347(11) 0.0398(13) 0.0311(10) 0.0016(9) 0.0101(8) 0.0033(9)
C2 0.0416(12) 0.0436(13) 0.0322(10) 0.0064(10) 0.0037(9) 0.0000(10)
C3 0.0361(11) 0.0396(13) 0.0400(11) 0.0059(10) -0.0012(9) 0.0051(10)
C4 0.0306(11) 0.0433(14) 0.0381(11) -0.0030(10) 0.0051(9) -0.0006(9)
C5 0.0361(11) 0.0350(13) 0.0375(11) 0.0031(9) 0.0072(9) -0.0009(9)
C6 0.0362(11) 0.0354(13) 0.0395(11) -0.0014(10) 0.0040(9) 0.0020(9)
C7 0.0318(10) 0.0345(12) 0.0365(11) 0.0043(9) 0.0083(9) 0.0035(9)
C8 0.0372(12) 0.0401(13) 0.0514(13) 0.0061(11) 0.0134(10) 0.0047(10)
C9 0.0380(12) 0.0515(16) 0.0752(16) -0.0037(13) 0.0121(11) -0.0073(11)
C10 0.0372(12) 0.0561(16) 0.0605(15) -0.0094(13) -0.0030(11) 0.0001(11)
C11 0.0418(12) 0.0467(15) 0.0425(12) -0.0070(11) 0.0012(10) 0.0015(10)
C12 0.0291(10) 0.0318(12) 0.0381(11) 0.0034(9) 0.0044(8) 0.0059(9)
C13 0.0424(14) 0.082(2) 0.0706(17) 0.0018(15) -0.0092(12) -0.0108(13)
C14 0.0468(14) 0.110(3) 0.0529(14) 0.0090(15) 0.0219(12) 0.0112(14)
O5 0.0709(12) 0.0782(14) 0.0530(10) -0.0121(9) 0.0311(9) -0.0246(10)

loop_
_atom_type_symbol
_atom_type_description
_atom_type_scat_dispersion_real
_atom_type_scat_dispersion_imag
_atom_type_scat_source
C C 0.0033 0.0016 'International Tables Vol C Tables 4.2.6.8 and 6.1.1.4'
H H 0.0000 0.0000 'International Tables Vol C Tables 4.2.6.8 and 6.1.1.4'
N N 0.0061 0.0033 'International Tables Vol C Tables 4.2.6.8 and 6.1.1.4'
O O 0.0106 0.0060 'International Tables Vol C Tables 4.2.6.8 and 6.1.1.4'

loop_
_geom_angle_atom_site_label_1
_geom_angle_atom_site_label_2
_geom_angle_atom_site_label_3
_geom_angle
C1 O1 H1 109.5
C4 O2 C13 115.95(17)
C4 O3 C14 116.28(18)
C12 N1 C5 123.86(16)
C12 N1 H1A 118.1
C5 N1 H1A 118.1
O1 C1 C2 110.40(15)
O1 C1 C7 111.99(15)
C2 C1 C7 109.63(17)
O1 C1 C6 107.49(17)
C2 C1 C6 109.38(16)
C7 C1 C6 107.87(16)
C3 C2 C1 123.31(18)
C3 C2 H2 118.3
C1 C2 H2 118.3
C2 C3 C4 123.09(18)
C2 C3 H3 118.5
C4 C3 H3 118.5
O3 C4 O2 111.36(15)
O3 C4 C3 104.35(17)
O2 C4 C3 113.77(16)
O3 C4 C5 114.29(15)
O2 C4 C5 102.12(17)
C3 C4 C5 111.29(15)
N1 C5 C6 108.98(15)
N1 C5 C4 113.38(17)
C6 C5 C4 109.05(15)
N1 C5 H5 108.4
C6 C5 H5 108.4
C4 C5 H5 108.4
C5 C6 C1 107.35(17)
C5 C6 H6A 110.2
C1 C6 H6A 110.2
C5 C6 H6B 110.2
C1 C6 H6B 110.2
H6A C6 H6B 108.5
C12 C7 C8 120.41(19)
C12 C7 C1 117.41(16)
C8 C7 C1 122.01(17)
O4 C8 C7 121.4(2)
O4 C8 C9 119.05(19)
C7 C8 C9 119.51(19)
C8 C9 C10 112.98(18)
C8 C9 H9A 109.0
C10 C9 H9A 109.0
C8 C9 H9B 109.0
C10 C9 H9B 109.0
H9A C9 H9B 107.8
C11 C10 C9 109.94(18)
C11 C10 H10A 109.7
C9 C10 H10A 109.7
C11 C10 H10B 109.7
C9 C10 H10B 109.7
H10A C10 H10B 108.2
C12 C11 C10 111.14(17)
C12 C11 H11A 109.4
C10 C11 H11A 109.4
C12 C11 H11B 109.4
C10 C11 H11B 109.4
H11A C11 H11B 108.0
N1 C12 C7 121.25(18)
N1 C12 C11 116.62(17)
C7 C12 C11 122.13(17)
O2 C13 H13A 109.5
O2 C13 H13B 109.5
H13A C13 H13B 109.5
O2 C13 H13C 109.5
H13A C13 H13C 109.5
H13B C13 H13C 109.5
O3 C14 H14A 109.5
O3 C14 H14B 109.5
H14A C14 H14B 109.5
O3 C14 H14C 109.5
H14A C14 H14C 109.5
H14B C14 H14C 109.5
H5A O5 H5B 104.5

loop_
_geom_bond_atom_site_label_1
_geom_bond_atom_site_label_2
_geom_bond_distance
O1 C1 1.437(2)
O1 H1 0.8200
O2 C4 1.424(2)
O2 C13 1.428(3)
O3 C4 1.411(2)
O3 C14 1.432(3)
O4 C8 1.252(2)
N1 C12 1.341(2)
N1 C5 1.465(2)
N1 H1A 0.8600
C1 C2 1.505(3)
C1 C7 1.517(3)
C1 C6 1.527(3)
C2 C3 1.326(3)
C2 H2 0.9300
C3 C4 1.501(3)
C3 H3 0.9300
C4 C5 1.544(3)
C5 C6 1.516(3)
C5 H5 0.9800
C6 H6A 0.9700
C6 H6B 0.9700
C7 C12 1.383(3)
C7 C8 1.421(3)
C8 C9 1.507(3)
C9 C10 1.522(3)
C9 H9A 0.9700
C9 H9B 0.9700
C10 C11 1.520(3)
C10 H10A 0.9700
C10 H10B 0.9700
C11 C12 1.494(3)
C11 H11A 0.9700
C11 H11B 0.9700
C13 H13A 0.9600
C13 H13B 0.9600
C13 H13C 0.9600
C14 H14A 0.9600
C14 H14B 0.9600
C14 H14C 0.9600
O5 H5A 0.8500
O5 H5B 0.8499

loop_
_geom_hbond_atom_site_label_D
_geom_hbond_atom_site_label_H
_geom_hbond_atom_site_label_A
_geom_hbond_distance_DH
_geom_hbond_distance_HA
_geom_hbond_distance_DA
_geom_hbond_angle_DHA
_geom_hbond_site_symmetry_A
O5 H5B O4 0.85 1.94 2.771(2) 167.2 1_655
O5 H5A O1 0.85 1.98 2.814(2) 168.2 2_545
C14 H14A O5 0.96 2.59 3.549(3) 177.4 4_565
N1 H1A O5 0.86 2.15 2.843(2) 137.9 4_565
O1 H1 O4 0.82 1.92 2.630(2) 144.6 .
O5 H5B O4 0.85 1.94 2.771(2) 167.2 1_655
O5 H5A O1 0.85 1.98 2.814(2) 168.2 2_545
C14 H14A O5 0.96 2.59 3.549(3) 177.4 4_565
N1 H1A O5 0.86 2.15 2.843(2) 137.9 4_565
O1 H1 O4 0.82 1.92 2.630(2) 144.6 .
